data_4126148
loop_
_publ_author_name
'Ke, Xian-Sheng'
'Kim, Taeyeon'
'Brewster, 2nd, James T'
'Lynch, Vincent M.'
'Kim, Dongho'
'Sessler, Jonathan L.'

_publ_section_title
;
 Expanded Rosarin: A Versatile Fullerene (C60) Receptor.
;
_journal_issue 13
_journal_name_full 'Journal of the American Chemical Society'
_journal_page_first 4627
_journal_page_last 4630
_journal_paper_doi 10.1021/jacs.7b00735
_journal_volume 139
_journal_year 2017
_chemical_absolute_configuration unk
_chemical_formula_moiety 'C84 H87 N9'
_chemical_formula_sum 'C84 H87 N9'
_chemical_formula_weight 1222.62
_space_group_crystal_system trigonal
_space_group_IT_number 161
_space_group_name_Hall 'R 3 -2"c'
_space_group_name_H-M_alt 'R 3 c :H'
_symmetry_space_group_name_Hall 'R 3 -2"c'
_symmetry_space_group_name_H-M 'R 3 c :H'
_atom_sites_solution_hydrogens mixed
_audit_creation_method SHELXL-2014/7
_cell_angle_alpha 90
_cell_angle_beta 90
_cell_angle_gamma 120
_cell_formula_units_Z 6
_cell_length_a 33.1271(7)
_cell_length_b 33.1271(7)
_cell_length_c 10.8586(3)
_cell_measurement_reflns_used 5022
_cell_measurement_temperature 100(2)
_cell_measurement_theta_max 73.5
_cell_measurement_theta_min 2.63
_cell_volume 10319.8(4)
_computing_cell_refinement 'CrysAlisPro V 1.171.37.31, Agilent Technologies'
_computing_data_collection 'CrysAlisPro V 1.171.37.31, Agilent Technologies'
_computing_data_reduction 'CrysAlisPro V 1.171.37.31, Agilent Technologies'
_computing_molecular_graphics 'XP SHELXTL/PC, Siemens Analytical'
_computing_publication_material 'Shelxl-2014/7, Sheldrick, G. M.'
_computing_structure_refinement 'Shelxl-2014/7, Sheldrick, G. M.'
_computing_structure_solution
;

SUPERFLIP.  Palatinus, L. and Chapuis, G., J. Appl. Cryst. 40, 786-790.
;
_diffrn_ambient_temperature 100(2)
_diffrn_measured_fraction_theta_full 0.998
_diffrn_measured_fraction_theta_max 0.989
_diffrn_measurement_device_type 'Agilent SuperNova with AtlasS2 CCD'
_diffrn_measurement_method \w-scans
_diffrn_radiation_type CuK\a
_diffrn_radiation_wavelength 1.54184
_diffrn_reflns_av_R_equivalents 0.0425
_diffrn_reflns_av_unetI/netI 0.0409
_diffrn_reflns_Laue_measured_fraction_full 0.998
_diffrn_reflns_Laue_measured_fraction_max 0.989
_diffrn_reflns_limit_h_max 39
_diffrn_reflns_limit_h_min -39
_diffrn_reflns_limit_k_max 41
_diffrn_reflns_limit_k_min -39
_diffrn_reflns_limit_l_max 9
_diffrn_reflns_limit_l_min -13
_diffrn_reflns_number 13468
_diffrn_reflns_point_group_measured_fraction_full 0.998
_diffrn_reflns_point_group_measured_fraction_max 0.989
_diffrn_reflns_theta_full 67.684
_diffrn_reflns_theta_max 73.526
_diffrn_reflns_theta_min 2.668
_diffrn_source 'sealed microfocus tube'
_exptl_absorpt_coefficient_mu 0.533
_exptl_absorpt_correction_T_max 1.00
_exptl_absorpt_correction_T_min 0.697
_exptl_absorpt_correction_type multi-scan
_exptl_absorpt_process_details
;
CrysAlisPro 1.171.38.27t (Agilent, 2015)
Empirical absorption correction using spherical harmonics,
 implemented in SCALE3 ABSPACK scaling algorithm.
;
_exptl_crystal_colour red
_exptl_crystal_density_diffrn 1.180
_exptl_crystal_description needle
_exptl_crystal_F_000 3924
_exptl_crystal_size_max 0.370
_exptl_crystal_size_mid 0.040
_exptl_crystal_size_min 0.040
_refine_diff_density_max 0.151
_refine_diff_density_min -0.222
_refine_diff_density_rms 0.038
_refine_ls_abs_structure_details
;
 Refined as an inversion twin.
;
_refine_ls_abs_structure_Flack 0.1(6)
_refine_ls_extinction_method none
_refine_ls_goodness_of_fit_ref 1.032
_refine_ls_hydrogen_treatment mixed
_refine_ls_matrix_type full
_refine_ls_number_parameters 289
_refine_ls_number_reflns 4003
_refine_ls_number_restraints 1
_refine_ls_restrained_S_all 1.032
_refine_ls_R_factor_all 0.0417
_refine_ls_R_factor_gt 0.0358
_refine_ls_shift/su_max 0.002
_refine_ls_shift/su_mean 0.000
_refine_ls_structure_factor_coef Fsqd
_refine_ls_weighting_details 'w=1/[\s^2^(Fo^2^)+(0.0527P)^2^+0.6104P] where P=(Fo^2^+2Fc^2^)/3'
_refine_ls_weighting_scheme calc
_refine_ls_wR_factor_gt 0.0849
_refine_ls_wR_factor_ref 0.0884
_reflns_Friedel_coverage 0.991
_reflns_Friedel_fraction_full 0.998
_reflns_Friedel_fraction_max 0.989
_reflns_number_gt 3673
_reflns_number_total 4003
_reflns_threshold_expression 'I > 2\s(I)'
_cod_data_source_file ja7b00735_si_002.cif
_cod_data_source_block shelx
_cod_original_cell_volume 10319.8(5)
_cod_database_code 4126148
_shelx_shelxl_version_number 2014/7
_shelx_space_group_comment
;
The symmetry employed for this shelxl refinement is uniquely defined
by the following loop, which should always be used as a source of
symmetry information in preference to the above space-group names.
They are only intended as comments.
;
_shelx_estimated_absorpt_t_min 0.827
_shelx_estimated_absorpt_t_max 0.979

loop_
_space_group_symop_operation_xyz
'x, y, z'
'-y, x-y, z'
'-x+y, -x, z'
'-x+y, y, z+1/2'
'x, x-y, z+1/2'
'-y, -x, z+1/2'
'x+2/3, y+1/3, z+1/3'
'-y+2/3, x-y+1/3, z+1/3'
'-x+y+2/3, -x+1/3, z+1/3'
'-x+y+2/3, y+1/3, z+5/6'
'x+2/3, x-y+1/3, z+5/6'
'-y+2/3, -x+1/3, z+5/6'
'x+1/3, y+2/3, z+2/3'
'-y+1/3, x-y+2/3, z+2/3'
'-x+y+1/3, -x+2/3, z+2/3'
'-x+y+1/3, y+2/3, z+7/6'
'x+1/3, x-y+2/3, z+7/6'
'-y+1/3, -x+2/3, z+7/6'

loop_
_atom_site_label
_atom_site_type_symbol
_atom_site_fract_x
_atom_site_fract_y
_atom_site_fract_z
_atom_site_U_iso_or_equiv
_atom_site_adp_type
_atom_site_occupancy
_atom_site_site_symmetry_order
_atom_site_calc_flag
_atom_site_refinement_flags_posn
_atom_site_refinement_flags_adp
C1 C 0.16144(8) 0.55333(8) 0.9715(2) 0.0185(5) Uani 1 1 d . .
C2 C 0.11285(8) 0.52850(8) 0.9329(2) 0.0190(5) Uani 1 1 d . .
C3 C 0.10451(8) 0.48640(8) 0.8888(2) 0.0182(5) Uani 1 1 d . .
C4 C 0.14904(8) 0.48682(8) 0.8978(2) 0.0182(5) Uani 1 1 d . .
C5 C 0.16166(8) 0.45498(8) 0.8578(2) 0.0181(5) Uani 1 1 d . .
C6 C 0.20789(8) 0.46161(8) 0.8727(2) 0.0179(5) Uani 1 1 d . .
C7 C 0.22950(8) 0.43652(8) 0.8306(2) 0.0180(5) Uani 1 1 d . .
C8 C 0.27684(8) 0.46181(8) 0.8693(2) 0.0183(5) Uani 1 1 d . .
C9 C 0.28225(8) 0.49994(8) 0.9373(2) 0.0204(5) Uani 1 1 d . .
C10 C 0.32116(8) 0.53569(8) 1.0105(2) 0.0195(5) Uani 1 1 d . .
C11 C 0.31189(8) 0.55177(9) 1.1199(3) 0.0250(5) Uani 1 1 d . .
H11 H 0.2809 0.5386 1.1496 0.030 Uiso 1 1 calc R U
C12 C 0.34852(9) 0.58717(9) 1.1841(3) 0.0260(5) Uani 1 1 d . .
H12 H 0.3433 0.5980 1.2601 0.031 Uiso 1 1 calc R U
C13 C 0.39323(9) 0.60659(9) 1.1351(3) 0.0251(5) Uani 1 1 d . .
H13 H 0.4189 0.6322 1.1743 0.030 Uiso 1 1 calc R U
C14 C 0.39957(8) 0.58768(8) 1.0274(2) 0.0194(5) Uani 1 1 d . .
C15 C 0.07933(8) 0.54597(8) 0.9524(3) 0.0215(5) Uani 1 1 d . .
H15A H 0.0507 0.5266 0.9039 0.026 Uiso 1 1 calc R U
H15B H 0.0936 0.5784 0.9218 0.026 Uiso 1 1 calc R U
C16 C 0.06633(10) 0.54465(11) 1.0878(3) 0.0327(6) Uani 1 1 d . .
H16A H 0.0944 0.5648 1.1357 0.049 Uiso 1 1 calc R U
H16B H 0.0522 0.5126 1.1184 0.049 Uiso 1 1 calc R U
H16C H 0.0440 0.5557 1.0961 0.049 Uiso 1 1 calc R U
C17 C 0.05732(8) 0.44719(8) 0.8514(2) 0.0214(5) Uani 1 1 d . .
H17A H 0.0611 0.4286 0.7857 0.026 Uiso 1 1 calc R U
H17B H 0.0386 0.4603 0.8176 0.026 Uiso 1 1 calc R U
C18 C 0.03128(9) 0.41517(9) 0.9609(3) 0.0294(6) Uani 1 1 d . .
H18A H 0.0245 0.4327 1.0224 0.044 Uiso 1 1 calc R U
H18B H 0.0507 0.4038 0.9981 0.044 Uiso 1 1 calc R U
H18C H 0.0020 0.3886 0.9319 0.044 Uiso 1 1 calc R U
C19 C 0.12652(8) 0.41188(8) 0.7926(2) 0.0186(5) Uani 1 1 d . .
C20 C 0.09771(8) 0.37114(8) 0.8582(2) 0.0222(5) Uani 1 1 d . .
H20 H 0.1007 0.3705 0.9451 0.027 Uiso 1 1 calc R U
C21 C 0.06460(9) 0.33149(9) 0.7966(3) 0.0277(6) Uani 1 1 d . .
H21 H 0.0446 0.3041 0.8417 0.033 Uiso 1 1 calc R U
C22 C 0.06073(9) 0.33192(9) 0.6694(3) 0.0293(6) Uani 1 1 d . .
H22 H 0.0383 0.3048 0.6273 0.035 Uiso 1 1 calc R U
C23 C 0.08967(9) 0.37204(9) 0.6043(3) 0.0265(5) Uani 1 1 d . .
H23 H 0.0872 0.3723 0.5172 0.032 Uiso 1 1 calc R U
C24 C 0.12236(9) 0.41195(8) 0.6654(3) 0.0228(5) Uani 1 1 d . .
H24 H 0.1420 0.4394 0.6200 0.027 Uiso 1 1 calc R U
C25 C 0.20817(8) 0.39068(8) 0.7643(2) 0.0211(5) Uani 1 1 d . .
H25A H 0.1741 0.3736 0.7791 0.025 Uiso 1 1 calc R U
H25B H 0.2210 0.3718 0.7988 0.025 Uiso 1 1 calc R U
C26 C 0.21706(10) 0.39586(9) 0.6255(3) 0.0275(6) Uani 1 1 d . .
H26A H 0.2506 0.4103 0.6099 0.041 Uiso 1 1 calc R U
H26B H 0.2055 0.4155 0.5911 0.041 Uiso 1 1 calc R U
H26C H 0.2008 0.3651 0.5866 0.041 Uiso 1 1 calc R U
C27 C 0.31428(8) 0.45000(8) 0.8415(2) 0.0204(5) Uani 1 1 d . .
H27A H 0.2994 0.4162 0.8245 0.024 Uiso 1 1 calc R U
H27B H 0.3343 0.4568 0.9152 0.024 Uiso 1 1 calc R U
C28 C 0.34496(9) 0.47697(9) 0.7316(3) 0.0255(5) Uani 1 1 d . .
H28A H 0.3627 0.5103 0.7516 0.038 Uiso 1 1 calc R U
H28B H 0.3252 0.4722 0.6596 0.038 Uiso 1 1 calc R U
H28C H 0.3666 0.4657 0.7133 0.038 Uiso 1 1 calc R U
N1 N 0.18231(7) 0.52916(7) 0.9522(2) 0.0186(4) Uani 1 1 d . .
N2 N 0.24086(7) 0.49902(7) 0.9383(2) 0.0189(4) Uani 1 1 d . .
N3 N 0.36461(7) 0.55224(7) 0.9655(2) 0.0185(4) Uani 1 1 d . .
H2N H 0.2344(12) 0.5209(13) 0.973(3) 0.039(9) Uiso 1 1 d . .

loop_
_atom_site_aniso_label
_atom_site_aniso_U_11
_atom_site_aniso_U_22
_atom_site_aniso_U_33
_atom_site_aniso_U_23
_atom_site_aniso_U_13
_atom_site_aniso_U_12
C1 0.0170(11) 0.0157(11) 0.0224(12) 0.0024(9) 0.0011(9) 0.0080(9)
C2 0.0165(11) 0.0185(11) 0.0222(13) 0.0012(9) 0.0005(9) 0.0089(9)
C3 0.0149(11) 0.0185(11) 0.0217(13) 0.0022(9) -0.0001(8) 0.0086(9)
C4 0.0144(11) 0.0156(11) 0.0225(12) 0.0029(9) 0.0015(9) 0.0060(9)
C5 0.0162(11) 0.0162(10) 0.0211(12) 0.0033(9) 0.0024(9) 0.0077(9)
C6 0.0163(11) 0.0140(10) 0.0220(13) 0.0010(9) -0.0001(9) 0.0067(9)
C7 0.0164(11) 0.0170(11) 0.0201(12) 0.0016(9) 0.0001(9) 0.0080(9)
C8 0.0167(11) 0.0164(11) 0.0220(12) 0.0028(9) 0.0011(9) 0.0085(9)
C9 0.0162(11) 0.0176(11) 0.0280(13) 0.0050(9) 0.0027(10) 0.0088(9)
C10 0.0150(10) 0.0152(11) 0.0286(14) 0.0010(9) -0.0007(9) 0.0077(9)
C11 0.0152(11) 0.0246(13) 0.0335(15) -0.0011(11) 0.0014(10) 0.0088(10)
C12 0.0223(12) 0.0290(13) 0.0261(14) -0.0046(11) 0.0004(10) 0.0122(11)
C13 0.0183(12) 0.0227(12) 0.0309(15) -0.0050(10) -0.0019(10) 0.0077(10)
C14 0.0152(11) 0.0155(11) 0.0279(13) 0.0010(9) 0.0000(9) 0.0079(9)
C15 0.0168(11) 0.0178(11) 0.0322(14) -0.0012(10) -0.0008(10) 0.0104(9)
C16 0.0288(14) 0.0416(16) 0.0371(17) -0.0058(13) -0.0010(12) 0.0247(13)
C17 0.0149(11) 0.0185(11) 0.0303(14) -0.0024(10) -0.0021(10) 0.0080(9)
C18 0.0200(12) 0.0205(12) 0.0438(17) 0.0055(11) 0.0065(11) 0.0072(10)
C19 0.0135(10) 0.0153(11) 0.0285(13) 0.0004(9) -0.0005(9) 0.0083(9)
C20 0.0187(11) 0.0189(11) 0.0273(14) 0.0022(10) -0.0024(10) 0.0082(10)
C21 0.0201(12) 0.0169(12) 0.0423(17) 0.0009(11) -0.0014(11) 0.0065(10)
C22 0.0242(13) 0.0210(12) 0.0414(17) -0.0074(11) -0.0081(11) 0.0103(11)
C23 0.0280(13) 0.0258(13) 0.0272(14) -0.0063(11) -0.0065(11) 0.0146(11)
C24 0.0194(11) 0.0189(12) 0.0300(14) 0.0008(10) 0.0011(10) 0.0096(10)
C25 0.0189(11) 0.0156(11) 0.0298(14) -0.0013(10) -0.0013(10) 0.0095(9)
C26 0.0275(13) 0.0240(13) 0.0305(15) -0.0046(11) 0.0006(10) 0.0124(11)
C27 0.0161(11) 0.0180(11) 0.0278(14) 0.0009(10) 0.0018(9) 0.0091(9)
C28 0.0230(12) 0.0253(12) 0.0296(14) 0.0022(10) 0.0039(10) 0.0132(10)
N1 0.0166(9) 0.0138(9) 0.0242(11) 0.0008(8) 0.0002(8) 0.0066(8)
N2 0.0134(9) 0.0162(9) 0.0270(11) -0.0023(8) -0.0011(8) 0.0072(8)
N3 0.0149(9) 0.0158(9) 0.0259(11) 0.0000(8) -0.0005(8) 0.0084(8)

loop_
_atom_type_symbol
_atom_type_description
_atom_type_scat_dispersion_real
_atom_type_scat_dispersion_imag
_atom_type_scat_source
C C 0.0181 0.0091 'International Tables Vol C Tables 4.2.6.8 and 6.1.1.4'
H H 0.0000 0.0000 'International Tables Vol C Tables 4.2.6.8 and 6.1.1.4'
N N 0.0311 0.0180 'International Tables Vol C Tables 4.2.6.8 and 6.1.1.4'

loop_
_geom_angle_atom_site_label_1
_geom_angle_atom_site_label_2
_geom_angle_atom_site_label_3
_geom_angle
_geom_angle_site_symmetry_3
N1 C1 C2 112.4(2) .
N1 C1 C14 119.3(2) 3_565
C2 C1 C14 128.3(2) 3_565
C3 C2 C1 106.2(2) .
C3 C2 C15 129.2(2) .
C1 C2 C15 124.3(2) .
C2 C3 C4 106.1(2) .
C2 C3 C17 124.6(2) .
C4 C3 C17 129.0(2) .
C5 C4 N1 120.4(2) .
C5 C4 C3 130.9(2) .
N1 C4 C3 108.6(2) .
C4 C5 C6 123.4(2) .
C4 C5 C19 119.3(2) .
C6 C5 C19 117.3(2) .
N2 C6 C7 106.8(2) .
N2 C6 C5 120.0(2) .
C7 C6 C5 133.1(2) .
C6 C7 C8 106.9(2) .
C6 C7 C25 128.9(2) .
C8 C7 C25 124.1(2) .
C9 C8 C7 107.1(2) .
C9 C8 C27 126.3(2) .
C7 C8 C27 126.6(2) .
N2 C9 C8 108.2(2) .
N2 C9 C10 118.8(2) .
C8 C9 C10 132.7(2) .
N3 C10 C11 123.1(2) .
N3 C10 C9 117.3(2) .
C11 C10 C9 119.6(2) .
C12 C11 C10 119.0(2) .
C12 C11 H11 120.5 .
C10 C11 H11 120.5 .
C11 C12 C13 118.6(2) .
C11 C12 H12 120.7 .
C13 C12 H12 120.7 .
C14 C13 C12 118.6(2) .
C14 C13 H13 120.7 .
C12 C13 H13 120.7 .
N3 C14 C13 123.7(2) .
N3 C14 C1 116.3(2) 2_665
C13 C14 C1 119.9(2) 2_665
C2 C15 C16 112.2(2) .
C2 C15 H15A 109.2 .
C16 C15 H15A 109.2 .
C2 C15 H15B 109.2 .
C16 C15 H15B 109.2 .
H15A C15 H15B 107.9 .
C15 C16 H16A 109.5 .
C15 C16 H16B 109.5 .
H16A C16 H16B 109.5 .
C15 C16 H16C 109.5 .
H16A C16 H16C 109.5 .
H16B C16 H16C 109.5 .
C3 C17 C18 111.7(2) .
C3 C17 H17A 109.3 .
C18 C17 H17A 109.3 .
C3 C17 H17B 109.3 .
C18 C17 H17B 109.3 .
H17A C17 H17B 108.0 .
C17 C18 H18A 109.5 .
C17 C18 H18B 109.5 .
H18A C18 H18B 109.5 .
C17 C18 H18C 109.5 .
H18A C18 H18C 109.5 .
H18B C18 H18C 109.5 .
C24 C19 C20 119.3(2) .
C24 C19 C5 120.0(2) .
C20 C19 C5 120.7(2) .
C21 C20 C19 120.1(2) .
C21 C20 H20 119.9 .
C19 C20 H20 119.9 .
C22 C21 C20 120.1(2) .
C22 C21 H21 119.9 .
C20 C21 H21 119.9 .
C23 C22 C21 119.7(2) .
C23 C22 H22 120.1 .
C21 C22 H22 120.1 .
C22 C23 C24 120.4(3) .
C22 C23 H23 119.8 .
C24 C23 H23 119.8 .
C19 C24 C23 120.3(2) .
C19 C24 H24 119.8 .
C23 C24 H24 119.9 .
C7 C25 C26 113.1(2) .
C7 C25 H25A 109.0 .
C26 C25 H25A 109.0 .
C7 C25 H25B 109.0 .
C26 C25 H25B 109.0 .
H25A C25 H25B 107.8 .
C25 C26 H26A 109.5 .
C25 C26 H26B 109.5 .
H26A C26 H26B 109.5 .
C25 C26 H26C 109.5 .
H26A C26 H26C 109.5 .
H26B C26 H26C 109.5 .
C8 C27 C28 113.4(2) .
C8 C27 H27A 108.9 .
C28 C27 H27A 108.9 .
C8 C27 H27B 108.9 .
C28 C27 H27B 108.9 .
H27A C27 H27B 107.7 .
C27 C28 H28A 109.5 .
C27 C28 H28B 109.5 .
H28A C28 H28B 109.5 .
C27 C28 H28C 109.5 .
H28A C28 H28C 109.5 .
H28B C28 H28C 109.5 .
C1 N1 C4 106.64(19) .
C9 N2 C6 110.8(2) .
C9 N2 H2N 128(2) .
C6 N2 H2N 121(2) .
C14 N3 C10 116.8(2) .

loop_
_geom_bond_atom_site_label_1
_geom_bond_atom_site_label_2
_geom_bond_distance
_geom_bond_site_symmetry_2
C1 N1 1.310(3) .
C1 C2 1.456(3) .
C1 C14 1.485(3) 3_565
C2 C3 1.366(3) .
C2 C15 1.501(3) .
C3 C4 1.471(3) .
C3 C17 1.505(3) .
C4 C5 1.385(3) .
C4 N1 1.409(3) .
C5 C6 1.443(3) .
C5 C19 1.494(3) .
C6 N2 1.372(3) .
C6 C7 1.417(3) .
C7 C8 1.423(3) .
C7 C25 1.500(3) .
C8 C9 1.395(3) .
C8 C27 1.506(3) .
C9 N2 1.356(3) .
C9 C10 1.472(3) .
C10 N3 1.350(3) .
C10 C11 1.397(4) .
C11 C12 1.383(4) .
C11 H11 0.9500 .
C12 C13 1.392(4) .
C12 H12 0.9500 .
C13 C14 1.391(4) .
C13 H13 0.9500 .
C14 N3 1.346(3) .
C14 C1 1.485(3) 2_665
C15 C16 1.526(4) .
C15 H15A 0.9900 .
C15 H15B 0.9900 .
C16 H16A 0.9800 .
C16 H16B 0.9800 .
C16 H16C 0.9800 .
C17 C18 1.539(4) .
C17 H17A 0.9900 .
C17 H17B 0.9900 .
C18 H18A 0.9800 .
C18 H18B 0.9800 .
C18 H18C 0.9800 .
C19 C24 1.388(4) .
C19 C20 1.397(3) .
C20 C21 1.391(4) .
C20 H20 0.9500 .
C21 C22 1.388(4) .
C21 H21 0.9500 .
C22 C23 1.382(4) .
C22 H22 0.9500 .
C23 C24 1.389(4) .
C23 H23 0.9500 .
C24 H24 0.9500 .
C25 C26 1.529(4) .
C25 H25A 0.9900 .
C25 H25B 0.9900 .
C26 H26A 0.9800 .
C26 H26B 0.9800 .
C26 H26C 0.9800 .
C27 C28 1.532(4) .
C27 H27A 0.9900 .
C27 H27B 0.9900 .
C28 H28A 0.9800 .
C28 H28B 0.9800 .
C28 H28C 0.9800 .
N2 H2N 0.93(4) .

loop_
_geom_hbond_atom_site_label_D
_geom_hbond_atom_site_label_H
_geom_hbond_atom_site_label_A
_geom_hbond_distance_DH
_geom_hbond_distance_HA
_geom_hbond_distance_DA
_geom_hbond_angle_DHA
N2 H2N N1 0.93(4) 1.89(4) 2.592(3) 130(3)

loop_
_geom_torsion_atom_site_label_1
_geom_torsion_atom_site_label_2
_geom_torsion_atom_site_label_3
_geom_torsion_atom_site_label_4
_geom_torsion
_geom_torsion_site_symmetry_1
_geom_torsion_site_symmetry_4
N1 C1 C2 C3 0.7(3) . .
C14 C1 C2 C3 -179.2(2) 3_565 .
N1 C1 C2 C15 175.2(2) . .
C14 C1 C2 C15 -4.7(4) 3_565 .
C1 C2 C3 C4 -1.8(3) . .
C15 C2 C3 C4 -175.9(2) . .
C1 C2 C3 C17 173.1(2) . .
C15 C2 C3 C17 -1.1(4) . .
C2 C3 C4 C5 -174.3(3) . .
C17 C3 C4 C5 11.2(4) . .
C2 C3 C4 N1 2.3(3) . .
C17 C3 C4 N1 -172.2(2) . .
N1 C4 C5 C6 2.5(4) . .
C3 C4 C5 C6 178.8(2) . .
N1 C4 C5 C19 -175.8(2) . .
C3 C4 C5 C19 0.5(4) . .
C4 C5 C6 N2 5.7(4) . .
C19 C5 C6 N2 -176.0(2) . .
C4 C5 C6 C7 -173.5(3) . .
C19 C5 C6 C7 4.8(4) . .
N2 C6 C7 C8 -2.6(3) . .
C5 C6 C7 C8 176.7(3) . .
N2 C6 C7 C25 174.0(2) . .
C5 C6 C7 C25 -6.7(4) . .
C6 C7 C8 C9 2.4(3) . .
C25 C7 C8 C9 -174.4(2) . .
C6 C7 C8 C27 -177.1(2) . .
C25 C7 C8 C27 6.1(4) . .
C7 C8 C9 N2 -1.4(3) . .
C27 C8 C9 N2 178.2(2) . .
C7 C8 C9 C10 173.1(3) . .
C27 C8 C9 C10 -7.3(5) . .
N2 C9 C10 N3 -146.8(2) . .
C8 C9 C10 N3 39.1(4) . .
N2 C9 C10 C11 31.6(4) . .
C8 C9 C10 C11 -142.5(3) . .
N3 C10 C11 C12 1.8(4) . .
C9 C10 C11 C12 -176.5(2) . .
C10 C11 C12 C13 2.1(4) . .
C11 C12 C13 C14 -3.9(4) . .
C12 C13 C14 N3 1.9(4) . .
C12 C13 C14 C1 178.9(2) . 2_665
C3 C2 C15 C16 102.9(3) . .
C1 C2 C15 C16 -70.4(3) . .
C2 C3 C17 C18 -88.6(3) . .
C4 C3 C17 C18 85.0(3) . .
C4 C5 C19 C24 89.9(3) . .
C6 C5 C19 C24 -88.5(3) . .
C4 C5 C19 C20 -90.4(3) . .
C6 C5 C19 C20 91.2(3) . .
C24 C19 C20 C21 -1.4(4) . .
C5 C19 C20 C21 178.9(2) . .
C19 C20 C21 C22 1.4(4) . .
C20 C21 C22 C23 -0.5(4) . .
C21 C22 C23 C24 -0.4(4) . .
C20 C19 C24 C23 0.5(3) . .
C5 C19 C24 C23 -179.8(2) . .
C22 C23 C24 C19 0.4(4) . .
C6 C7 C25 C26 100.6(3) . .
C8 C7 C25 C26 -83.4(3) . .
C9 C8 C27 C28 -82.4(3) . .
C7 C8 C27 C28 97.1(3) . .
C2 C1 N1 C4 0.8(3) . .
C14 C1 N1 C4 -179.3(2) 3_565 .
C5 C4 N1 C1 175.2(2) . .
C3 C4 N1 C1 -1.8(3) . .
C8 C9 N2 C6 -0.3(3) . .
C10 C9 N2 C6 -175.7(2) . .
C7 C6 N2 C9 1.8(3) . .
C5 C6 N2 C9 -177.6(2) . .
C13 C14 N3 C10 2.0(4) . .
C1 C14 N3 C10 -175.2(2) 2_665 .
C11 C10 N3 C14 -3.8(3) . .
C9 C10 N3 C14 174.5(2) . .
